data_7118296
loop_
_publ_author_name
'K\"uhne, Irina A'
'Mereacre, Valeriu'
'Anson, Christopher E.'
'Powell, Annie K.'

_publ_section_title
;
 Nine members of a family of nine-membered cyclic coordination clusters;
 Fe6Ln3 wheels (Ln = Gd to Lu and Y).
;
_journal_issue 5
_journal_name_full 'Chemical communications (Cambridge, England)'
_journal_page_first 1021
_journal_page_last 1024
_journal_paper_doi 10.1039/c5cc08887a
_journal_volume 52
_journal_year 2016
_chemical_formula_moiety 'C99 H99 Dy3 Fe6 N6 O39, 2(H2 O), 10(C H4 O)'
_chemical_formula_sum 'C109 H143 Dy3 Fe6 N6 O51'
_chemical_formula_weight 3175.89
_space_group_crystal_system monoclinic
_space_group_IT_number 15
_space_group_name_Hall '-C 2yc'
_space_group_name_H-M_alt 'C 1 2/c 1'
_symmetry_space_group_name_Hall '-C 2yc'
_symmetry_space_group_name_H-M 'C 1 2/c 1'
_atom_sites_solution_hydrogens geom
_atom_sites_solution_primary direct
_atom_sites_solution_secondary difmap
_audit_creation_method SHELXL-2014/7
_audit_update_record
;
2015-10-12 deposited with the CCDC.
2015-11-13 downloaded from the CCDC.
;
_cell_angle_alpha 90
_cell_angle_beta 125.139(1)
_cell_angle_gamma 90
_cell_formula_units_Z 4
_cell_length_a 29.2726(9)
_cell_length_b 26.0163(8)
_cell_length_c 20.8386(6)
_cell_measurement_reflns_used 9754
_cell_measurement_temperature 150(2)
_cell_measurement_theta_max 32.34
_cell_measurement_theta_min 2.37
_cell_volume 12977.8(7)
_computing_cell_refinement 'Apex2 (Bruker AXS Inc., 2005)'
_computing_data_collection 'Apex2 (Bruker AXS Inc., 2005)'
_computing_data_reduction 'Apex2 (Bruker AXS Inc., 2005)'
_computing_molecular_graphics 'Diamond 2.1 (Crystal Impact, 1998)'
_computing_publication_material 'SHELXL-2014/7 (Sheldrick, 2014)'
_computing_structure_refinement 'SHELXL-2014/7 (Sheldrick, 2014)'
_computing_structure_solution 'Apex2 (Bruker AXS Inc., 2005)'
_diffrn_ambient_temperature 150(2)
_diffrn_detector_area_resol_mean 8.333
_diffrn_measured_fraction_theta_full 0.993
_diffrn_measured_fraction_theta_max 0.992
_diffrn_measurement_device_type 'Bruker SMART Apex'
_diffrn_measurement_method 'CCD area detector, \w-scans'
_diffrn_radiation_monochromator silicon
_diffrn_radiation_type synchrotron
_diffrn_radiation_wavelength 0.80000
_diffrn_reflns_av_R_equivalents 0.0613
_diffrn_reflns_av_unetI/netI 0.0399
_diffrn_reflns_laue_measured_fraction_full 0.993
_diffrn_reflns_laue_measured_fraction_max 0.992
_diffrn_reflns_limit_h_max 37
_diffrn_reflns_limit_h_min -37
_diffrn_reflns_limit_k_max 32
_diffrn_reflns_limit_k_min -32
_diffrn_reflns_limit_l_max 26
_diffrn_reflns_limit_l_min -26
_diffrn_reflns_number 82251
_diffrn_reflns_point_group_measured_fraction_full 0.993
_diffrn_reflns_point_group_measured_fraction_max 0.992
_diffrn_reflns_theta_full 28.685
_diffrn_reflns_theta_max 30.419
_diffrn_reflns_theta_min 2.370
_diffrn_source synchrotron
_exptl_absorpt_coefficient_mu 3.348
_exptl_absorpt_correction_T_max 0.746
_exptl_absorpt_correction_T_min 0.426
_exptl_absorpt_correction_type multi-scan
_exptl_absorpt_process_details 'SADABS 2.10 (Bruker AXS Inc., 2005)'
_exptl_crystal_colour black
_exptl_crystal_density_diffrn 1.625
_exptl_crystal_description block
_exptl_crystal_F_000 6404
_exptl_crystal_preparation 'Magnetic properties'
_exptl_crystal_recrystallization_method 'Re-crystallisation from solvent: '
_exptl_crystal_size_max 0.120
_exptl_crystal_size_mid 0.070
_exptl_crystal_size_min 0.030
_refine_diff_density_max 3.644
_refine_diff_density_min -1.488
_refine_diff_density_rms 0.181
_refine_ls_extinction_method none
_refine_ls_goodness_of_fit_ref 1.549
_refine_ls_hydrogen_treatment constr
_refine_ls_matrix_type full
_refine_ls_number_parameters 696
_refine_ls_number_reflns 13684
_refine_ls_number_restraints 43
_refine_ls_restrained_S_all 1.547
_refine_ls_R_factor_all 0.0816
_refine_ls_R_factor_gt 0.0640
_refine_ls_shift/su_max 0.001
_refine_ls_shift/su_mean 0.000
_refine_ls_structure_factor_coef Fsqd
_refine_ls_weighting_details 'w=1/[\s^2^(Fo^2^)+(0.0907P)^2^+35.6064P] where P=(Fo^2^+2Fc^2^)/3'
_refine_ls_weighting_scheme calc
_refine_ls_wR_factor_gt 0.1926
_refine_ls_wR_factor_ref 0.2114
_reflns_Friedel_coverage 0.000
_reflns_number_gt 11049
_reflns_number_total 13684
_reflns_threshold_expression 'I > 2\s(I)'
_cod_data_source_file c5cc08887a2.cif
_cod_data_source_block ikfe6dy3_sq
_cod_database_code 7118296
_shelx_shelxl_version_number 2014/7
_shelx_space_group_comment
;
The symmetry employed for this shelxl refinement is uniquely defined
by the following loop, which should always be used as a source of
symmetry information in preference to the above space-group names.
They are only intended as comments.
;
_shelx_estimated_absorpt_t_min 0.689
_shelx_estimated_absorpt_t_max 0.906

loop_
_space_group_symop_operation_xyz
'x, y, z'
'-x, y, -z+1/2'
'x+1/2, y+1/2, z'
'-x+1/2, y+1/2, -z+1/2'
'-x, -y, -z'
'x, -y, z-1/2'
'-x+1/2, -y+1/2, -z'
'x+1/2, -y+1/2, z-1/2'

loop_
_atom_site_label
_atom_site_type_symbol
_atom_site_fract_x
_atom_site_fract_y
_atom_site_fract_z
_atom_site_U_iso_or_equiv
_atom_site_adp_type
_atom_site_occupancy
_atom_site_site_symmetry_order
_atom_site_calc_flag
_atom_site_refinement_flags_posn
_atom_site_refinement_flags_adp
_atom_site_refinement_flags_occupancy
_atom_site_disorder_assembly
_atom_site_disorder_group
Dy1 Dy 0.5000 0.72741(2) 0.2500 0.04048(14) Uani 1 2 d S T P . .
Dy2 Dy 0.33641(2) 0.43113(2) 0.23012(2) 0.03585(12) Uani 1 1 d . . . . .
Fe1 Fe 0.39203(4) 0.66905(4) 0.23953(6) 0.0379(2) Uani 1 1 d . . . . .
Fe2 Fe 0.33013(4) 0.56186(4) 0.22986(6) 0.0370(2) Uani 1 1 d . . . . .
Fe3 Fe 0.44144(4) 0.36278(3) 0.24478(5) 0.0342(2) Uani 1 1 d . . . . .
O1 O 0.4734(2) 0.67410(19) 0.3086(3) 0.0428(10) Uani 1 1 d . . . . .
C1 C 0.5031(4) 0.6492(4) 0.3826(4) 0.057(2) Uani 1 1 d . . . . .
H1A H 0.4944 0.6658 0.4166 0.085 Uiso 1 1 calc R U . . .
H1B H 0.5433 0.6517 0.4068 0.085 Uiso 1 1 calc R U . . .
H1C H 0.4921 0.6129 0.3755 0.085 Uiso 1 1 calc R U . . .
O2 O 0.39556(19) 0.59206(17) 0.2373(3) 0.0379(10) Uani 1 1 d . . . . .
C2 C 0.4237(5) 0.5712(4) 0.2088(9) 0.091(4) Uani 1 1 d . . . . .
H2A H 0.4630 0.5660 0.2522 0.136 Uiso 1 1 calc R U . . .
H2B H 0.4214 0.5946 0.1703 0.136 Uiso 1 1 calc R U . . .
H2C H 0.4069 0.5381 0.1838 0.136 Uiso 1 1 calc R U . . .
O3 O 0.3208(2) 0.50446(17) 0.1616(3) 0.0373(10) Uani 1 1 d . . . . .
C3 C 0.2868(4) 0.5128(4) 0.0791(4) 0.058(2) Uani 1 1 d . . . . .
H3A H 0.2478 0.5170 0.0609 0.086 Uiso 1 1 calc R U . . .
H3B H 0.2899 0.4833 0.0526 0.086 Uiso 1 1 calc R U . . .
H3C H 0.2993 0.5439 0.0669 0.086 Uiso 1 1 calc R U . . .
O4 O 0.4291(2) 0.41289(19) 0.3032(3) 0.0416(10) Uani 1 1 d . . . . .
C4 C 0.4736(4) 0.4252(4) 0.3825(5) 0.066(3) Uani 1 1 d . . . . .
H4A H 0.4757 0.3990 0.4179 0.100 Uiso 1 1 calc R U . . .
H4B H 0.4666 0.4589 0.3963 0.100 Uiso 1 1 calc R U . . .
H4C H 0.5090 0.4262 0.3874 0.100 Uiso 1 1 calc R U . . .
O5 O 0.5000 0.4066(2) 0.2500 0.0325(12) Uani 1 2 d S T P . .
C5 C 0.5000 0.4574(5) 0.2500 0.103(7) Uani 1 2 d S T P . .
H5A H 0.5327 0.4700 0.2529 0.155 Uiso 0.5 1 calc R U P . .
H5B H 0.4659 0.4700 0.2017 0.155 Uiso 0.5 1 calc R U P . .
H5C H 0.5014 0.4700 0.2954 0.155 Uiso 0.5 1 calc R U P . .
O6 O 0.4081(2) 0.69202(18) 0.1609(3) 0.0414(10) Uani 1 1 d . . . . .
C6 C 0.3722(3) 0.7115(3) 0.0900(4) 0.0413(15) Uani 1 1 d . . . . .
C7 C 0.3919(3) 0.7469(3) 0.0588(4) 0.0469(16) Uani 1 1 d . . . . .
C8 C 0.3572(4) 0.7668(3) -0.0156(5) 0.057(2) Uani 1 1 d . . . . .
H8 H 0.3713 0.7904 -0.0349 0.068 Uiso 1 1 calc R U . . .
C9 C 0.3015(4) 0.7525(4) -0.0622(5) 0.061(2) Uani 1 1 d . . . . .
H9 H 0.2776 0.7656 -0.1140 0.073 Uiso 1 1 calc R U . . .
C10 C 0.2805(4) 0.7191(3) -0.0336(5) 0.0539(18) Uani 1 1 d . . . . .
H10 H 0.2421 0.7098 -0.0658 0.065 Uiso 1 1 calc R U . . .
C11 C 0.3150(3) 0.6990(3) 0.0423(4) 0.0439(15) Uani 1 1 d . . . . .
C12 C 0.2890(3) 0.6642(3) 0.0674(5) 0.0476(16) Uani 1 1 d . . . . .
H12 H 0.2532 0.6506 0.0285 0.057 Uiso 1 1 calc R U . . .
N1 N 0.3117(2) 0.6511(2) 0.1385(4) 0.0426(13) Uani 1 1 d . . . . .
O7 O 0.2835(2) 0.61584(19) 0.1531(3) 0.0460(11) Uani 1 1 d . . . . .
O8 O 0.4478(2) 0.7588(2) 0.1100(3) 0.0533(13) Uani 1 1 d . . . . .
C13 C 0.4732(5) 0.7857(6) 0.0767(7) 0.095(4) Uani 1 1 d . . . . .
H13A H 0.4647 0.7673 0.0299 0.142 Uiso 1 1 calc R U . . .
H13B H 0.5138 0.7871 0.1155 0.142 Uiso 1 1 calc R U . . .
H13C H 0.4582 0.8207 0.0622 0.142 Uiso 1 1 calc R U . . .
O9 O 0.3658(2) 0.50442(16) 0.3129(3) 0.0358(10) Uani 1 1 d . . . . .
C14 C 0.3682(3) 0.5043(2) 0.3794(4) 0.0361(13) Uani 1 1 d . . . . .
C15 C 0.3666(3) 0.4574(3) 0.4114(4) 0.0402(14) Uani 1 1 d . . . . .
C16 C 0.3702(3) 0.4541(3) 0.4800(4) 0.0488(17) Uani 1 1 d . . . . .
H16 H 0.3688 0.4216 0.4996 0.059 Uiso 1 1 calc R U . . .
C17 C 0.3761(4) 0.4992(3) 0.5208(5) 0.055(2) Uani 1 1 d . . . . .
H17 H 0.3792 0.4974 0.5686 0.066 Uiso 1 1 calc R U . . .
C18 C 0.3774(3) 0.5459(3) 0.4916(4) 0.0487(17) Uani 1 1 d . . . . .
H18 H 0.3818 0.5763 0.5199 0.058 Uiso 1 1 calc R U . . .
C19 C 0.3724(3) 0.5498(3) 0.4204(4) 0.0414(15) Uani 1 1 d . . . . .
C20 C 0.3766(3) 0.6008(3) 0.3969(4) 0.0440(16) Uani 1 1 d . . . . .
H20 H 0.3898 0.6278 0.4343 0.053 Uiso 1 1 calc R U . . .
N2 N 0.3630(3) 0.6114(2) 0.3274(4) 0.0415(13) Uani 1 1 d . . . . .
O10 O 0.3719(2) 0.66134(18) 0.3141(3) 0.0458(11) Uani 1 1 d . . . . .
O11 O 0.3605(2) 0.41443(18) 0.3667(3) 0.0435(11) Uani 1 1 d . . . . .
C21 C 0.3756(6) 0.3660(3) 0.4088(6) 0.084(4) Uani 1 1 d . . . . .
H21A H 0.4088 0.3710 0.4625 0.126 Uiso 1 1 calc R U . . .
H21B H 0.3838 0.3405 0.3820 0.126 Uiso 1 1 calc R U . . .
H21C H 0.3446 0.3539 0.4103 0.126 Uiso 1 1 calc R U . . .
O12 O 0.36509(19) 0.39149(17) 0.1543(3) 0.0372(9) Uani 1 1 d . . . . .
C22 C 0.3285(3) 0.3641(3) 0.0895(4) 0.0395(14) Uani 1 1 d . . . . .
C23 C 0.2713(3) 0.3701(3) 0.0547(5) 0.0490(17) Uani 1 1 d . . . . .
C24 C 0.2314(4) 0.3455(4) -0.0148(6) 0.070(3) Uani 1 1 d . . . . .
H24 H 0.1928 0.3507 -0.0374 0.084 Uiso 1 1 calc R U . . .
C25 C 0.2479(4) 0.3132(5) -0.0514(7) 0.088(4) Uani 1 1 d . . . . .
H25 H 0.2207 0.2965 -0.0993 0.106 Uiso 1 1 calc R U . . .
C26 C 0.3037(4) 0.3057(4) -0.0176(5) 0.073(3) Uani 1 1 d . . . . .
H26 H 0.3149 0.2832 -0.0421 0.087 Uiso 1 1 calc R U . . .
C27 C 0.3447(3) 0.3306(3) 0.0523(4) 0.0465(16) Uani 1 1 d . . . . .
C28 C 0.4029(3) 0.3203(3) 0.0832(4) 0.0431(15) Uani 1 1 d . . . . .
H28A H 0.4109 0.3052 0.0492 0.052 Uiso 1 1 calc R U . . .
N3 N 0.4434(2) 0.3304(2) 0.1532(3) 0.0385(12) Uani 1 1 d . . . . .
O13 O 0.4960(2) 0.31947(19) 0.1729(3) 0.0433(11) Uani 1 1 d . . . . .
O14 O 0.2575(2) 0.4031(2) 0.0940(3) 0.0533(13) Uani 1 1 d . . . . .
C29 C 0.1991(4) 0.4104(6) 0.0580(8) 0.115(6) Uani 1 1 d . . . . .
H29A H 0.1791 0.4095 0.0008 0.172 Uiso 1 1 calc R U . . .
H29B H 0.1931 0.4438 0.0738 0.172 Uiso 1 1 calc R U . . .
H29C H 0.1852 0.3830 0.0747 0.172 Uiso 1 1 calc R U . . .
O15 O 0.4388(2) 0.7882(2) 0.2402(3) 0.0496(12) Uani 1 1 d . . . . .
O16 O 0.3726(2) 0.74512(19) 0.2423(3) 0.0507(12) Uani 1 1 d . . . . .
C30 C 0.3920(3) 0.7860(3) 0.2306(4) 0.0412(14) Uani 1 1 d . . . . .
C31 C 0.3542(3) 0.8311(3) 0.1979(5) 0.0530(18) Uani 1 1 d . . . . .
C32 C 0.3608(4) 0.8682(3) 0.1541(6) 0.062(2) Uani 1 1 d . . . . .
H32 H 0.3903 0.8647 0.1478 0.075 Uiso 1 1 calc R U . . .
C33 C 0.3244(5) 0.9097(4) 0.1203(7) 0.081(3) Uani 1 1 d . . . . .
H33 H 0.3285 0.9339 0.0900 0.097 Uiso 1 1 calc R U . . .
C34 C 0.2829(5) 0.9157(5) 0.1306(9) 0.102(4) Uani 1 1 d . . . . .
H34 H 0.2576 0.9437 0.1066 0.123 Uiso 1 1 calc R U . . .
C35 C 0.2775(5) 0.8790(5) 0.1784(8) 0.087(3) Uani 1 1 d . . . . .
H35 H 0.2501 0.8842 0.1886 0.104 Uiso 1 1 calc R U . . .
C36 C 0.3114(4) 0.8376(4) 0.2083(6) 0.065(2) Uani 1 1 d . . . . .
H36 H 0.3061 0.8125 0.2367 0.078 Uiso 1 1 calc R U . . .
O17 O 0.2596(2) 0.5450(2) 0.2252(3) 0.0517(13) Uani 1 1 d . . . . .
O18 O 0.2569(2) 0.4589(2) 0.2200(3) 0.0464(11) Uani 1 1 d . . . . .
C37 C 0.2389(4) 0.5011(3) 0.2231(6) 0.060(2) Uani 1 1 d D U . . .
C38A C 0.1849(6) 0.5026(7) 0.2184(12) 0.079(6) Uiso 0.5 1 d DG U P A 1
C39A C 0.1793(7) 0.5405(7) 0.2605(11) 0.096(7) Uiso 0.5 1 d G U P A 1
H39A H 0.2079 0.5655 0.2890 0.115 Uiso 0.5 1 calc R U P A 1
C40A C 0.1320(9) 0.5418(8) 0.2607(12) 0.109(8) Uiso 0.5 1 d G U P A 1
H40A H 0.1281 0.5677 0.2895 0.131 Uiso 0.5 1 calc R U P A 1
C41A C 0.0902(7) 0.5052(9) 0.2189(15) 0.134(11) Uiso 0.5 1 d G U P A 1
H41A H 0.0578 0.5061 0.2191 0.161 Uiso 0.5 1 calc R U P A 1
C42A C 0.0958(8) 0.4674(9) 0.1769(15) 0.160(13) Uiso 0.5 1 d G U P A 1
H42A H 0.0673 0.4424 0.1483 0.192 Uiso 0.5 1 calc R U P A 1
C43A C 0.1432(9) 0.4660(7) 0.1766(13) 0.110(8) Uiso 0.5 1 d G U P A 1
H43A H 0.1470 0.4401 0.1479 0.132 Uiso 0.5 1 calc R U P A 1
C38B C 0.1991(7) 0.5067(7) 0.2487(11) 0.077(6) Uiso 0.5 1 d DG U P A 2
C39B C 0.2008(7) 0.5432(6) 0.2987(10) 0.081(6) Uiso 0.5 1 d G U P A 2
H39B H 0.2319 0.5657 0.3273 0.098 Uiso 0.5 1 calc R U P A 2
C40B C 0.1570(8) 0.5467(7) 0.3069(11) 0.105(8) Uiso 0.5 1 d G U P A 2
H40B H 0.1582 0.5717 0.3411 0.126 Uiso 0.5 1 calc R U P A 2
C41B C 0.1116(7) 0.5137(9) 0.2651(14) 0.130(10) Uiso 0.5 1 d G U P A 2
H41B H 0.0816 0.5162 0.2707 0.156 Uiso 0.5 1 calc R U P A 2
C42B C 0.1099(8) 0.4773(9) 0.2150(14) 0.136(10) Uiso 0.5 1 d G U P A 2
H42B H 0.0788 0.4547 0.1864 0.163 Uiso 0.5 1 calc R U P A 2
C43B C 0.1537(9) 0.4737(8) 0.2068(12) 0.136(10) Uiso 0.5 1 d G U P A 2
H43B H 0.1525 0.4488 0.1726 0.163 Uiso 0.5 1 calc R U P A 2
O19 O 0.3239(2) 0.34465(19) 0.2359(3) 0.0458(11) Uani 1 1 d . . . . .
O20 O 0.3966(2) 0.30351(19) 0.2501(3) 0.0438(11) Uani 1 1 d . . . . .
C44 C 0.3493(3) 0.3042(2) 0.2423(4) 0.0403(15) Uani 1 1 d . . . . .
C45 C 0.3283(3) 0.2550(3) 0.2506(4) 0.0448(16) Uani 1 1 d . . . . .
C46 C 0.2740(4) 0.2532(3) 0.2310(5) 0.055(2) Uani 1 1 d . . . . .
H46 H 0.2514 0.2832 0.2130 0.065 Uiso 1 1 calc R U . . .
C47 C 0.2531(5) 0.2067(4) 0.2384(6) 0.068(3) Uani 1 1 d . . . . .
H47 H 0.2155 0.2046 0.2224 0.082 Uiso 1 1 calc R U . . .
C48 C 0.2863(5) 0.1650(4) 0.2681(8) 0.089(4) Uani 1 1 d . . . . .
H48 H 0.2725 0.1345 0.2762 0.107 Uiso 1 1 calc R U . . .
C49 C 0.3414(6) 0.1658(4) 0.2876(8) 0.095(4) Uani 1 1 d . . . . .
H49 H 0.3635 0.1354 0.3055 0.114 Uiso 1 1 calc R U . . .
C50 C 0.3627(4) 0.2112(3) 0.2803(6) 0.066(2) Uani 1 1 d . . . . .
H50 H 0.4000 0.2127 0.2951 0.079 Uiso 1 1 calc R U . . .
O61A O 0.5147(6) 0.2585(6) 0.0739(8) 0.101(4) Uiso 0.71 1 d . . P . .
O61B O 0.5254(19) 0.2835(17) 0.066(3) 0.131(14) Uiso 0.29 1 d . . P . .
O62 O 0.4100(4) 0.7322(3) 0.4352(4) 0.090(2) Uani 1 1 d . . . . .
H62 H 0.3898 0.7128 0.3966 0.134 Uiso 1 1 calc R U . . .
C62 C 0.3881(6) 0.7826(5) 0.4158(8) 0.093(4) Uani 1 1 d . . . . .
H62A H 0.4018 0.8020 0.4641 0.139 Uiso 1 1 calc R U . . .
H62B H 0.3472 0.7811 0.3841 0.139 Uiso 1 1 calc R U . . .
H62C H 0.4000 0.7997 0.3859 0.139 Uiso 1 1 calc R U . . .

loop_
_atom_site_aniso_label
_atom_site_aniso_U_11
_atom_site_aniso_U_22
_atom_site_aniso_U_33
_atom_site_aniso_U_23
_atom_site_aniso_U_13
_atom_site_aniso_U_12
Dy1 0.0404(3) 0.0458(3) 0.0488(3) 0.000 0.0336(2) 0.000
Dy2 0.0368(2) 0.03830(19) 0.0444(2) -0.00387(11) 0.03026(17) -0.00133(11)
Fe1 0.0418(5) 0.0405(5) 0.0446(5) 0.0006(4) 0.0326(5) 0.0002(4)
Fe2 0.0421(5) 0.0392(5) 0.0427(5) -0.0004(4) 0.0320(5) 0.0012(4)
Fe3 0.0384(5) 0.0361(4) 0.0424(5) -0.0030(4) 0.0315(4) -0.0023(4)
O1 0.046(3) 0.048(3) 0.041(2) 0.004(2) 0.028(2) -0.002(2)
C1 0.052(5) 0.074(5) 0.042(4) 0.005(4) 0.026(4) -0.006(4)
O2 0.042(3) 0.037(2) 0.047(2) 0.0001(19) 0.033(2) 0.0042(19)
C2 0.100(8) 0.062(6) 0.175(13) -0.049(7) 0.117(10) -0.028(5)
O3 0.042(3) 0.043(2) 0.037(2) 0.0011(18) 0.028(2) 0.0009(19)
C3 0.068(5) 0.070(5) 0.040(4) -0.002(3) 0.035(4) 0.002(4)
O4 0.038(3) 0.052(3) 0.044(3) -0.012(2) 0.028(2) 0.000(2)
C4 0.041(4) 0.104(7) 0.053(5) -0.027(5) 0.026(4) 0.004(4)
O5 0.028(3) 0.032(3) 0.044(3) 0.000 0.025(3) 0.000
C5 0.148(16) 0.046(7) 0.21(2) 0.000 0.158(17) 0.000
O6 0.040(3) 0.049(3) 0.044(3) 0.004(2) 0.029(2) 0.004(2)
C6 0.046(4) 0.047(4) 0.045(4) 0.007(3) 0.034(3) 0.011(3)
C7 0.048(4) 0.053(4) 0.054(4) 0.007(3) 0.037(4) 0.009(3)
C8 0.059(5) 0.066(5) 0.065(5) 0.019(4) 0.047(4) 0.012(4)
C9 0.058(5) 0.079(6) 0.049(4) 0.018(4) 0.032(4) 0.019(4)
C10 0.045(4) 0.065(5) 0.049(4) 0.005(4) 0.026(4) 0.006(4)
C11 0.042(4) 0.049(4) 0.044(4) 0.005(3) 0.027(3) 0.009(3)
C12 0.041(4) 0.055(4) 0.054(4) 0.003(3) 0.031(3) 0.005(3)
N1 0.041(3) 0.043(3) 0.056(4) 0.004(3) 0.035(3) 0.002(2)
O7 0.042(3) 0.048(3) 0.057(3) 0.004(2) 0.033(2) 0.000(2)
O8 0.051(3) 0.065(3) 0.057(3) 0.011(3) 0.038(3) 0.001(3)
C13 0.074(7) 0.152(12) 0.078(7) 0.026(7) 0.056(6) -0.017(7)
O9 0.043(3) 0.040(2) 0.041(2) -0.0029(18) 0.034(2) 0.0004(18)
C14 0.040(4) 0.043(3) 0.038(3) 0.000(3) 0.031(3) 0.001(3)
C15 0.045(4) 0.046(4) 0.046(4) 0.002(3) 0.036(3) 0.000(3)
C16 0.058(5) 0.052(4) 0.051(4) 0.003(3) 0.040(4) -0.004(3)
C17 0.071(6) 0.063(5) 0.050(4) 0.001(3) 0.046(4) 0.000(4)
C18 0.068(5) 0.049(4) 0.051(4) -0.006(3) 0.047(4) -0.002(3)
C19 0.047(4) 0.049(4) 0.045(4) -0.005(3) 0.036(3) -0.005(3)
C20 0.064(5) 0.038(3) 0.050(4) -0.010(3) 0.045(4) -0.004(3)
N2 0.053(4) 0.036(3) 0.054(3) -0.003(2) 0.041(3) -0.002(2)
O10 0.064(3) 0.033(2) 0.063(3) -0.001(2) 0.050(3) -0.001(2)
O11 0.055(3) 0.037(2) 0.048(3) 0.002(2) 0.036(3) 0.003(2)
C21 0.148(11) 0.038(4) 0.075(6) 0.011(4) 0.069(7) 0.020(5)
O12 0.040(2) 0.040(2) 0.042(2) -0.0041(18) 0.030(2) -0.0028(19)
C22 0.043(4) 0.041(3) 0.041(3) -0.007(3) 0.028(3) -0.006(3)
C23 0.048(4) 0.052(4) 0.054(4) -0.010(3) 0.034(4) -0.003(3)
C24 0.041(5) 0.092(7) 0.066(5) -0.031(5) 0.024(4) -0.006(4)
C25 0.057(6) 0.119(9) 0.079(7) -0.046(7) 0.034(5) -0.013(6)
C26 0.063(6) 0.094(7) 0.059(5) -0.029(5) 0.035(5) -0.003(5)
C27 0.049(4) 0.054(4) 0.045(4) -0.011(3) 0.032(3) -0.006(3)
C28 0.054(4) 0.046(4) 0.044(4) -0.006(3) 0.037(3) -0.001(3)
N3 0.042(3) 0.041(3) 0.049(3) -0.004(2) 0.035(3) -0.003(2)
O13 0.049(3) 0.047(3) 0.054(3) -0.002(2) 0.041(3) 0.003(2)
O14 0.038(3) 0.068(3) 0.054(3) -0.017(3) 0.026(2) -0.003(2)
C29 0.047(6) 0.190(15) 0.096(9) -0.063(9) 0.034(6) 0.008(7)
O15 0.051(3) 0.048(3) 0.063(3) 0.002(2) 0.040(3) 0.005(2)
O16 0.064(3) 0.041(3) 0.073(3) -0.006(2) 0.054(3) -0.005(2)
C30 0.044(4) 0.045(4) 0.044(4) 0.002(3) 0.032(3) 0.004(3)
C31 0.050(4) 0.044(4) 0.072(5) -0.005(3) 0.039(4) 0.000(3)
C32 0.059(5) 0.050(4) 0.076(6) 0.002(4) 0.037(5) 0.003(4)
C33 0.071(7) 0.056(5) 0.096(8) 0.008(5) 0.037(6) 0.008(5)
C34 0.069(7) 0.064(6) 0.146(12) -0.002(7) 0.046(8) 0.025(6)
C35 0.064(7) 0.077(7) 0.111(9) -0.024(6) 0.046(7) 0.007(5)
C36 0.046(5) 0.074(6) 0.084(6) -0.020(5) 0.043(5) 0.000(4)
O17 0.053(3) 0.050(3) 0.073(4) 0.010(3) 0.048(3) 0.009(2)
O18 0.044(3) 0.056(3) 0.057(3) 0.000(2) 0.040(3) -0.001(2)
C37 0.058(5) 0.062(5) 0.081(6) 0.021(4) 0.053(5) 0.019(4)
O19 0.050(3) 0.042(3) 0.062(3) -0.005(2) 0.042(3) -0.008(2)
O20 0.046(3) 0.047(3) 0.057(3) -0.001(2) 0.040(3) -0.005(2)
C44 0.058(4) 0.036(3) 0.046(4) -0.005(3) 0.041(3) -0.008(3)
C45 0.068(5) 0.038(3) 0.052(4) -0.008(3) 0.049(4) -0.014(3)
C46 0.068(5) 0.053(4) 0.068(5) -0.020(4) 0.054(5) -0.027(4)
C47 0.091(7) 0.060(5) 0.092(7) -0.033(5) 0.075(6) -0.040(5)
C48 0.119(9) 0.063(6) 0.133(10) -0.022(6) 0.100(9) -0.050(6)
C49 0.119(10) 0.050(5) 0.133(10) 0.014(6) 0.083(9) -0.015(6)
C50 0.074(6) 0.052(5) 0.087(6) -0.005(4) 0.055(6) -0.014(4)
O62 0.138(7) 0.074(5) 0.077(5) -0.008(4) 0.073(5) -0.003(5)
C62 0.119(10) 0.086(8) 0.099(9) -0.001(6) 0.078(8) 0.009(7)

loop_
_atom_type_symbol
_atom_type_description
_atom_type_scat_dispersion_real
_atom_type_scat_dispersion_imag
_atom_type_scat_source
C C 0.0043 0.0021 'International Tables Vol C Tables 4.2.6.8 and 6.1.1.4'
H H 0.0000 0.0000 'International Tables Vol C Tables 4.2.6.8 and 6.1.1.4'
N N 0.0082 0.0043 'International Tables Vol C Tables 4.2.6.8 and 6.1.1.4'
O O 0.0142 0.0079 'International Tables Vol C Tables 4.2.6.8 and 6.1.1.4'
Fe Fe 0.3536 1.0498 'International Tables Vol C Tables 4.2.6.8 and 6.1.1.4'
Dy Dy -0.1899 5.4020 'International Tables Vol C Tables 4.2.6.8 and 6.1.1.4'

loop_
_geom_angle_atom_site_label_1
_geom_angle_atom_site_label_2
_geom_angle_atom_site_label_3
_geom_angle
_geom_angle_site_symmetry_1
_geom_angle_site_symmetry_3
O1 Dy1 O1 104.4(2) . 2_655
O1 Dy1 O15 149.68(18) . 2_655
O1 Dy1 O15 88.64(18) 2_655 2_655
O1 Dy1 O15 88.64(18) . .
O1 Dy1 O15 149.68(18) 2_655 .
O15 Dy1 O15 93.6(3) 2_655 .
O1 Dy1 O6 66.55(16) . .
O1 Dy1 O6 85.91(17) 2_655 .
O15 Dy1 O6 142.81(18) 2_655 .
O15 Dy1 O6 74.19(18) . .
O1 Dy1 O6 85.91(17) . 2_655
O1 Dy1 O6 66.55(16) 2_655 2_655
O15 Dy1 O6 74.19(18) 2_655 2_655
O15 Dy1 O6 142.81(18) . 2_655
O6 Dy1 O6 135.0(2) . 2_655
O1 Dy1 O8 130.87(17) . .
O1 Dy1 O8 75.02(18) 2_655 .
O15 Dy1 O8 78.65(18) 2_655 .
O15 Dy1 O8 75.79(18) . .
O6 Dy1 O8 64.40(16) . .
O6 Dy1 O8 132.79(16) 2_655 .
O1 Dy1 O8 75.02(18) . 2_655
O1 Dy1 O8 130.87(17) 2_655 2_655
O15 Dy1 O8 75.79(18) 2_655 2_655
O15 Dy1 O8 78.64(18) . 2_655
O6 Dy1 O8 132.79(16) . 2_655
O6 Dy1 O8 64.40(16) 2_655 2_655
O8 Dy1 O8 142.3(3) . 2_655
O1 Dy1 Fe1 33.28(13) . .
O1 Dy1 Fe1 106.76(13) 2_655 .
O15 Dy1 Fe1 163.21(13) 2_655 .
O15 Dy1 Fe1 69.79(13) . .
O6 Dy1 Fe1 36.25(11) . .
O6 Dy1 Fe1 117.68(11) 2_655 .
O8 Dy1 Fe1 98.54(12) . .
O8 Dy1 Fe1 98.05(12) 2_655 .
O1 Dy1 Fe1 106.76(13) . 2_655
O1 Dy1 Fe1 33.28(13) 2_655 2_655
O15 Dy1 Fe1 69.78(13) 2_655 2_655
O15 Dy1 Fe1 163.21(13) . 2_655
O6 Dy1 Fe1 117.68(11) . 2_655
O6 Dy1 Fe1 36.25(11) 2_655 2_655
O8 Dy1 Fe1 98.05(12) . 2_655
O8 Dy1 Fe1 98.54(12) 2_655 2_655
Fe1 Dy1 Fe1 126.93(3) . 2_655
O3 Dy2 O4 109.20(18) . .
O3 Dy2 O19 151.44(18) . .
O4 Dy2 O19 85.68(18) . .
O3 Dy2 O18 81.57(17) . .
O4 Dy2 O18 150.75(17) . .
O19 Dy2 O18 97.33(17) . .
O3 Dy2 O9 68.86(16) . .
O4 Dy2 O9 83.49(16) . .
O19 Dy2 O9 138.70(17) . .
O18 Dy2 O9 75.09(17) . .
O3 Dy2 O12 88.11(15) . .
O4 Dy2 O12 67.50(15) . .
O19 Dy2 O12 74.97(16) . .
O18 Dy2 O12 141.43(17) . .
O9 Dy2 O12 134.68(15) . .
O3 Dy2 O14 79.23(18) . .
O4 Dy2 O14 131.40(16) . .
O19 Dy2 O14 72.83(19) . .
O18 Dy2 O14 76.53(17) . .
O9 Dy2 O14 139.73(17) . .
O12 Dy2 O14 65.03(16) . .
O3 Dy2 O11 132.38(15) . .
O4 Dy2 O11 76.01(16) . .
O19 Dy2 O11 73.97(17) . .
O18 Dy2 O11 76.91(17) . .
O9 Dy2 O11 64.75(15) . .
O12 Dy2 O11 133.17(15) . .
O14 Dy2 O11 133.85(17) . .
O3 Dy2 Fe2 33.62(11) . .
O4 Dy2 Fe2 104.63(13) . .
O19 Dy2 Fe2 165.82(12) . .
O18 Dy2 Fe2 68.91(13) . .
O9 Dy2 Fe2 36.52(11) . .
O12 Dy2 Fe2 117.75(11) . .
O14 Dy2 Fe2 105.86(14) . .
O11 Dy2 Fe2 98.76(11) . .
O3 Dy2 Fe3 109.87(11) . .
O4 Dy2 Fe3 33.16(11) . .
O19 Dy2 Fe3 69.30(12) . .
O18 Dy2 Fe3 166.62(13) . .
O9 Dy2 Fe3 114.97(11) . .
O12 Dy2 Fe3 36.69(11) . .
O14 Dy2 Fe3 98.33(12) . .
O11 Dy2 Fe3 98.94(11) . .
Fe2 Dy2 Fe3 124.47(2) . .
O1 Fe1 O10 102.6(2) . .
O1 Fe1 O2 91.6(2) . .
O10 Fe1 O2 87.68(18) . .
O1 Fe1 O6 79.96(19) . .
O10 Fe1 O6 168.4(2) . .
O2 Fe1 O6 103.60(19) . .
O1 Fe1 O16 98.8(2) . .
O10 Fe1 O16 82.11(19) . .
O2 Fe1 O16 166.79(19) . .
O6 Fe1 O16 86.37(19) . .
O1 Fe1 N1 158.9(2) . .
O10 Fe1 N1 95.6(2) . .
O2 Fe1 N1 78.4(2) . .
O6 Fe1 N1 84.4(2) . .
O16 Fe1 N1 94.2(2) . .
O1 Fe1 Dy1 39.49(13) . .
O10 Fe1 Dy1 133.35(16) . .
O2 Fe1 Dy1 112.88(13) . .
O6 Fe1 Dy1 44.28(14) . .
O16 Fe1 Dy1 80.30(14) . .
N1 Fe1 Dy1 128.45(15) . .
O3 Fe2 O7 102.2(2) . .
O3 Fe2 O2 94.74(18) . .
O7 Fe2 O2 88.17(19) . .
O3 Fe2 O17 94.9(2) . .
O7 Fe2 O17 84.6(2) . .
O2 Fe2 O17 169.0(2) . .
O3 Fe2 O9 81.34(18) . .
O7 Fe2 O9 168.30(19) . .
O2 Fe2 O9 102.76(19) . .
O17 Fe2 O9 83.99(19) . .
O3 Fe2 N2 162.5(2) . .
O7 Fe2 N2 93.7(2) . .
O2 Fe2 N2 78.4(2) . .
O17 Fe2 N2 93.7(2) . .
O9 Fe2 N2 84.5(2) . .
O3 Fe2 Dy2 39.57(13) . .
O7 Fe2 Dy2 136.43(16) . .
O2 Fe2 Dy2 110.19(13) . .
O17 Fe2 Dy2 80.74(15) . .
O9 Fe2 Dy2 43.37(12) . .
N2 Fe2 Dy2 127.84(16) . .
O4 Fe3 O13 104.5(2) . 2_655
O4 Fe3 O5 92.64(19) . .
O13 Fe3 O5 86.63(17) 2_655 .
O4 Fe3 O12 80.59(19) . .
O13 Fe3 O12 165.79(19) 2_655 .
O5 Fe3 O12 106.59(15) . .
O4 Fe3 O20 96.5(2) . .
O13 Fe3 O20 80.2(2) 2_655 .
O5 Fe3 O20 165.50(19) . .
O12 Fe3 O20 86.08(19) . .
O4 Fe3 N3 159.7(2) . .
O13 Fe3 N3 93.6(2) 2_655 .
O5 Fe3 N3 79.05(17) . .
O12 Fe3 N3 84.1(2) . .
O20 Fe3 N3 95.7(2) . .
O4 Fe3 Dy2 39.39(14) . .
O13 Fe3 Dy2 135.13(13) 2_655 .
O5 Fe3 Dy2 113.95(14) . .
O12 Fe3 Dy2 44.19(11) . .
O20 Fe3 Dy2 79.99(14) . .
N3 Fe3 Dy2 128.12(16) . .
C1 O1 Fe1 119.7(4) . .
C1 O1 Dy1 132.9(5) . .
Fe1 O1 Dy1 107.2(2) . .
O1 C1 H1A 109.5 . .
O1 C1 H1B 109.5 . .
H1A C1 H1B 109.5 . .
O1 C1 H1C 109.5 . .
H1A C1 H1C 109.5 . .
H1B C1 H1C 109.5 . .
C2 O2 Fe2 126.8(5) . .
C2 O2 Fe1 117.1(5) . .
Fe2 O2 Fe1 109.6(2) . .
O2 C2 H2A 109.5 . .
O2 C2 H2B 109.5 . .
H2A C2 H2B 109.5 . .
O2 C2 H2C 109.5 . .
H2A C2 H2C 109.5 . .
H2B C2 H2C 109.5 . .
C3 O3 Fe2 117.8(4) . .
C3 O3 Dy2 129.6(5) . .
Fe2 O3 Dy2 106.81(19) . .
O3 C3 H3A 109.5 . .
O3 C3 H3B 109.5 . .
H3A C3 H3B 109.5 . .
O3 C3 H3C 109.5 . .
H3A C3 H3C 109.5 . .
H3B C3 H3C 109.5 . .
C4 O4 Fe3 119.7(4) . .
C4 O4 Dy2 132.1(4) . .
Fe3 O4 Dy2 107.5(2) . .
O4 C4 H4A 109.5 . .
O4 C4 H4B 109.5 . .
H4A C4 H4B 109.5 . .
O4 C4 H4C 109.5 . .
H4A C4 H4C 109.5 . .
H4B C4 H4C 109.5 . .
C5 O5 Fe3 124.60(14) . .
C5 O5 Fe3 124.60(14) . 2_655
Fe3 O5 Fe3 110.8(3) . 2_655
O5 C5 H5A 109.5 . .
O5 C5 H5B 109.5 . .
H5A C5 H5B 109.5 . .
O5 C5 H5C 109.5 . .
H5A C5 H5C 109.5 . .
H5B C5 H5C 109.5 . .
C6 O6 Fe1 127.4(4) . .
C6 O6 Dy1 122.0(4) . .
Fe1 O6 Dy1 99.47(19) . .
O6 C6 C11 123.7(6) . .
O6 C6 C7 119.1(7) . .
C11 C6 C7 117.2(6) . .
C8 C7 O8 124.3(7) . .
C8 C7 C6 121.8(7) . .
O8 C7 C6 113.9(6) . .
C7 C8 C9 119.8(7) . .
C7 C8 H8 120.1 . .
C9 C8 H8 120.1 . .
C10 C9 C8 120.2(7) . .
C10 C9 H9 119.9 . .
C8 C9 H9 119.9 . .
C9 C10 C11 120.8(8) . .
C9 C10 H10 119.6 . .
C11 C10 H10 119.6 . .
C10 C11 C6 120.1(7) . .
C10 C11 C12 116.8(7) . .
C6 C11 C12 123.1(6) . .
N1 C12 C11 123.5(7) . .
N1 C12 H12 118.3 . .
C11 C12 H12 118.3 . .
C12 N1 O7 117.2(6) . .
C12 N1 Fe1 129.5(5) . .
O7 N1 Fe1 113.0(4) . .
N1 O7 Fe2 115.4(4) . .
C7 O8 C13 116.4(7) . .
C7 O8 Dy1 118.6(4) . .
C13 O8 Dy1 124.8(6) . .
O8 C13 H13A 109.5 . .
O8 C13 H13B 109.5 . .
H13A C13 H13B 109.5 . .
O8 C13 H13C 109.5 . .
H13A C13 H13C 109.5 . .
H13B C13 H13C 109.5 . .
C14 O9 Fe2 124.5(4) . .
C14 O9 Dy2 121.9(4) . .
Fe2 O9 Dy2 100.10(18) . .
O9 C14 C15 119.6(6) . .
O9 C14 C19 123.5(6) . .
C15 C14 C19 117.0(6) . .
C16 C15 O11 123.1(6) . .
C16 C15 C14 122.9(6) . .
O11 C15 C14 113.9(5) . .
C15 C16 C17 119.2(7) . .
C15 C16 H16 120.4 . .
C17 C16 H16 120.4 . .
C18 C17 C16 119.9(7) . .
C18 C17 H17 120.0 . .
C16 C17 H17 120.0 . .
C17 C18 C19 121.3(7) . .
C17 C18 H18 119.4 . .
C19 C18 H18 119.4 . .
C18 C19 C14 119.6(6) . .
C18 C19 C20 116.4(6) . .
C14 C19 C20 123.8(6) . .
N2 C20 C19 123.0(6) . .
N2 C20 H20 118.5 . .
C19 C20 H20 118.5 . .
C20 N2 O10 116.9(5) . .
C20 N2 Fe2 128.6(5) . .
O10 N2 Fe2 114.5(4) . .
N2 O10 Fe1 115.5(3) . .
C15 O11 C21 114.4(6) . .
C15 O11 Dy2 117.1(4) . .
C21 O11 Dy2 128.1(5) . .
O11 C21 H21A 109.5 . .
O11 C21 H21B 109.5 . .
H21A C21 H21B 109.5 . .
O11 C21 H21C 109.5 . .
H21A C21 H21C 109.5 . .
H21B C21 H21C 109.5 . .
C22 O12 Fe3 122.9(4) . .
C22 O12 Dy2 120.5(4) . .
Fe3 O12 Dy2 99.11(17) . .
O12 C22 C23 119.1(6) . .
O12 C22 C27 123.3(6) . .
C23 C22 C27 117.5(6) . .
C24 C23 C22 121.9(7) . .
C24 C23 O14 122.7(7) . .
C22 C23 O14 115.4(6) . .
C23 C24 C25 120.0(8) . .
C23 C24 H24 120.0 . .
C25 C24 H24 120.0 . .
C26 C25 C24 119.3(9) . .
C26 C25 H25 120.3 . .
C24 C25 H25 120.3 . .
C25 C26 C27 121.4(8) . .
C25 C26 H26 119.3 . .
C27 C26 H26 119.3 . .
C26 C27 C22 119.8(7) . .
C26 C27 C28 117.2(7) . .
C22 C27 C28 123.0(6) . .
N3 C28 C27 123.4(6) . .
N3 C28 H28A 118.3 . .
C27 C28 H28A 118.3 . .
C28 N3 O13 116.5(5) . .
C28 N3 Fe3 128.8(5) . .
O13 N3 Fe3 114.7(4) . .
N3 O13 Fe3 117.3(4) . 2_655
C23 O14 C29 115.9(7) . .
C23 O14 Dy2 116.7(4) . .
C29 O14 Dy2 126.5(5) . .
O14 C29 H29A 109.5 . .
O14 C29 H29B 109.5 . .
H29A C29 H29B 109.5 . .
O14 C29 H29C 109.5 . .
H29A C29 H29C 109.5 . .
H29B C29 H29C 109.5 . .
C30 O15 Dy1 134.2(5) . .
C30 O16 Fe1 128.6(4) . .
O15 C30 O16 124.0(6) . .
O15 C30 C31 119.4(6) . .
O16 C30 C31 116.4(6) . .
C36 C31 C32 119.0(8) . .
C36 C31 C30 121.5(8) . .
C32 C31 C30 119.5(7) . .
C33 C32 C31 120.4(9) . .
C33 C32 H32 119.8 . .
C31 C32 H32 119.8 . .
C34 C33 C32 120.3(11) . .
C34 C33 H33 119.8 . .
C32 C33 H33 119.8 . .
C33 C34 C35 119.5(10) . .
C33 C34 H34 120.3 . .
C35 C34 H34 120.3 . .
C36 C35 C34 120.1(11) . .
C36 C35 H35 120.0 . .
C34 C35 H35 120.0 . .
C35 C36 C31 120.6(11) . .
C35 C36 H36 119.7 . .
C31 C36 H36 119.7 . .
C37 O17 Fe2 129.3(5) . .
C37 O18 Dy2 134.9(5) . .
O18 C37 O17 125.9(7) . .
O18 C37 C38A 118.5(10) . .
O17 C37 C38A 115.5(9) . .
O18 C37 C38B 122.2(10) . .
O17 C37 C38B 109.8(9) . .
C39A C38A C43A 120.0 . .
C39A C38A C37 118.2(13) . .
C43A C38A C37 121.8(13) . .
C38A C39A C40A 120.0 . .
C38A C39A H39A 120.0 . .
C40A C39A H39A 120.0 . .
C41A C40A C39A 120.0 . .
C41A C40A H40A 120.0 . .
C39A C40A H40A 120.0 . .
C40A C41A C42A 120.0 . .
C40A C41A H41A 120.0 . .
C42A C41A H41A 120.0 . .
C43A C42A C41A 120.0 . .
C43A C42A H42A 120.0 . .
C41A C42A H42A 120.0 . .
C42A C43A C38A 120.0 . .
C42A C43A H43A 120.0 . .
C38A C43A H43A 120.0 . .
C39B C38B C43B 120.0 . .
C39B C38B C37 128.1(13) . .
C43B C38B C37 111.4(13) . .
C40B C39B C38B 120.0 . .
C40B C39B H39B 120.0 . .
C38B C39B H39B 120.0 . .
C39B C40B C41B 120.0 . .
C39B C40B H40B 120.0 . .
C41B C40B H40B 120.0 . .
C42B C41B C40B 120.0 . .
C42B C41B H41B 120.0 . .
C40B C41B H41B 120.0 . .
C43B C42B C41B 120.0 . .
C43B C42B H42B 120.0 . .
C41B C42B H42B 120.0 . .
C42B C43B C38B 120.0 . .
C42B C43B H43B 120.0 . .
C38B C43B H43B 120.0 . .
C44 O19 Dy2 136.7(4) . .
C44 O20 Fe3 130.3(4) . .
O19 C44 O20 123.5(6) . .
O19 C44 C45 118.7(6) . .
O20 C44 C45 117.4(6) . .
C46 C45 C50 120.5(7) . .
C46 C45 C44 118.5(7) . .
C50 C45 C44 121.0(7) . .
C45 C46 C47 119.3(9) . .
C45 C46 H46 120.3 . .
C47 C46 H46 120.3 . .
C48 C47 C46 120.1(9) . .
C48 C47 H47 120.0 . .
C46 C47 H47 120.0 . .
C47 C48 C49 121.4(8) . .
C47 C48 H48 119.3 . .
C49 C48 H48 119.3 . .
C50 C49 C48 119.3(11) . .
C50 C49 H49 120.3 . .
C48 C49 H49 120.3 . .
C49 C50 C45 119.2(10) . .
C49 C50 H50 120.4 . .
C45 C50 H50 120.4 . .
C62 O62 H62 109.5 . .
O62 C62 H62A 109.5 . .
O62 C62 H62B 109.5 . .
H62A C62 H62B 109.5 . .
O62 C62 H62C 109.5 . .
H62A C62 H62C 109.5 . .
H62B C62 H62C 109.5 . .

loop_
_geom_bond_atom_site_label_1
_geom_bond_atom_site_label_2
_geom_bond_distance
_geom_bond_site_symmetry_2
Dy1 O1 2.263(4) .
Dy1 O1 2.263(4) 2_655
Dy1 O15 2.310(5) 2_655
Dy1 O15 2.310(5) .
Dy1 O6 2.405(5) .
Dy1 O6 2.405(5) 2_655
Dy1 O8 2.527(5) .
Dy1 O8 2.527(5) 2_655
Dy1 Fe1 3.3982(9) .
Dy1 Fe1 3.3982(9) 2_655
Dy2 O3 2.267(4) .
Dy2 O4 2.268(5) .
Dy2 O19 2.294(5) .
Dy2 O18 2.327(5) .
Dy2 O9 2.376(4) .
Dy2 O12 2.407(4) .
Dy2 O14 2.525(5) .
Dy2 O11 2.545(5) .
Dy2 Fe2 3.4060(10) .
Dy2 Fe3 3.4099(9) .
Fe1 O1 1.952(5) .
Fe1 O10 1.964(5) .
Fe1 O2 2.008(4) .
Fe1 O6 2.037(5) .
Fe1 O16 2.069(5) .
Fe1 N1 2.117(6) .
Fe2 O3 1.970(4) .
Fe2 O7 1.970(5) .
Fe2 O2 1.992(5) .
Fe2 O17 2.058(5) .
Fe2 O9 2.059(5) .
Fe2 N2 2.114(6) .
Fe3 O4 1.955(4) .
Fe3 O13 1.987(5) 2_655
Fe3 O5 2.009(3) .
Fe3 O12 2.064(5) .
Fe3 O20 2.069(5) .
Fe3 N3 2.117(5) .
O1 C1 1.417(9) .
C1 H1A 0.9800 .
C1 H1B 0.9800 .
C1 H1C 0.9800 .
O2 C2 1.375(9) .
C2 H2A 0.9800 .
C2 H2B 0.9800 .
C2 H2C 0.9800 .
O3 C3 1.423(9) .
C3 H3A 0.9800 .
C3 H3B 0.9800 .
C3 H3C 0.9800 .
O4 C4 1.433(10) .
C4 H4A 0.9800 .
C4 H4B 0.9800 .
C4 H4C 0.9800 .
O5 C5 1.321(15) .
O5 Fe3 2.009(3) 2_655
C5 H5A 0.9800 .
C5 H5B 0.9800 .
C5 H5C 0.9800 .
O6 C6 1.325(8) .
C6 C11 1.407(11) .
C6 C7 1.424(10) .
C7 C8 1.375(11) .
C7 O8 1.380(10) .
C8 C9 1.385(13) .
C8 H8 0.9500 .
C9 C10 1.380(12) .
C9 H9 0.9500 .
C10 C11 1.400(11) .
C10 H10 0.9500 .
C11 C12 1.459(10) .
C12 N1 1.272(10) .
C12 H12 0.9500 .
N1 O7 1.381(7) .
O8 C13 1.454(10) .
C13 H13A 0.9800 .
C13 H13B 0.9800 .
C13 H13C 0.9800 .
O9 C14 1.347(7) .
C14 C15 1.404(9) .
C14 C19 1.421(9) .
C15 C16 1.375(9) .
C15 O11 1.399(8) .
C16 C17 1.399(11) .
C16 H16 0.9500 .
C17 C18 1.370(11) .
C17 H17 0.9500 .
C18 C19 1.408(9) .
C18 H18 0.9500 .
C19 C20 1.444(10) .
C20 N2 1.293(9) .
C20 H20 0.9500 .
N2 O10 1.383(7) .
O11 C21 1.450(9) .
C21 H21A 0.9800 .
C21 H21B 0.9800 .
C21 H21C 0.9800 .
O12 C22 1.346(8) .
C22 C23 1.397(10) .
C22 C27 1.418(9) .
C23 C24 1.386(11) .
C23 O14 1.398(8) .
C24 C25 1.395(13) .
C24 H24 0.9500 .
C25 C26 1.372(14) .
C25 H25 0.9500 .
C26 C27 1.403(11) .
C26 H26 0.9500 .
C27 C28 1.458(10) .
C28 N3 1.268(9) .
C28 H28A 0.9500 .
N3 O13 1.376(7) .
O13 Fe3 1.987(5) 2_655
O14 C29 1.429(11) .
C29 H29A 0.9800 .
C29 H29B 0.9800 .
C29 H29C 0.9800 .
O15 C30 1.266(8) .
O16 C30 1.294(8) .
C30 C31 1.482(10) .
C31 C36 1.399(11) .
C31 C32 1.416(12) .
C32 C33 1.391(13) .
C32 H32 0.9500 .
C33 C34 1.357(18) .
C33 H33 0.9500 .
C34 C35 1.452(19) .
C34 H34 0.9500 .
C35 C36 1.351(14) .
C35 H35 0.9500 .
C36 H36 0.9500 .
O17 C37 1.283(10) .
O18 C37 1.236(9) .
C37 C38A 1.525(14) .
C37 C38B 1.541(14) .
C38A C39A 1.3900 .
C38A C43A 1.3900 .
C39A C40A 1.3900 .
C39A H39A 0.9500 .
C40A C41A 1.3900 .
C40A H40A 0.9500 .
C41A C42A 1.3900 .
C41A H41A 0.9500 .
C42A C43A 1.3900 .
C42A H42A 0.9500 .
C43A H43A 0.9500 .
C38B C39B 1.3900 .
C38B C43B 1.3900 .
C39B C40B 1.3900 .
C39B H39B 0.9500 .
C40B C41B 1.3900 .
C40B H40B 0.9500 .
C41B C42B 1.3900 .
C41B H41B 0.9500 .
C42B C43B 1.3900 .
C42B H42B 0.9500 .
C43B H43B 0.9500 .
O19 C44 1.251(9) .
O20 C44 1.296(8) .
C44 C45 1.473(9) .
C45 C46 1.398(11) .
C45 C50 1.406(12) .
C46 C47 1.403(11) .
C46 H46 0.9500 .
C47 C48 1.345(16) .
C47 H47 0.9500 .
C48 C49 1.419(17) .
C48 H48 0.9500 .
C49 C50 1.383(12) .
C49 H49 0.9500 .
C50 H50 0.9500 .
O61A O61B 0.78(4) .
O62 C62 1.412(13) .
O62 H62 0.8400 .
C62 H62A 0.9800 .
C62 H62B 0.9800 .
C62 H62C 0.9800 .

loop_
_geom_hbond_atom_site_label_D
_geom_hbond_atom_site_label_H
_geom_hbond_atom_site_label_A
_geom_hbond_distance_DH
_geom_hbond_distance_HA
_geom_hbond_distance_DA
_geom_hbond_angle_DHA
O62 H62 O10 0.84 2.00 2.788(9) 157.0
